data_1508949
loop_
_publ_author_name
'Nakai, Kenichiro'
'Kurahashi, Takuya'
'Matsubara, Seijiro'

_publ_section_title
;
 Synthesis of Quinolones by Nickel-Catalyzed Cycloaddition via Elimination
 of Nitrile.
;
_journal_issue 4
_journal_name_full 'Organic letters'
_journal_page_first 856
_journal_page_last 859
_journal_paper_doi 10.1021/ol303546p
_journal_volume 15
_journal_year 2013
_chemical_formula_sum 'C20 H21 N O'
_chemical_formula_weight 291.38
_chemical_name_systematic
; 
 ? 
;
_space_group_IT_number 14
_symmetry_cell_setting monoclinic
_symmetry_space_group_name_Hall '-P 2yn'
_symmetry_space_group_name_H-M 'P 1 21/n 1'
_atom_sites_solution_hydrogens geom
_atom_sites_solution_primary direct
_atom_sites_solution_secondary difmap
_audit_creation_method SHELXL-97
_cell_angle_alpha 90.00
_cell_angle_beta 114.4810(10)
_cell_angle_gamma 90.00
_cell_formula_units_Z 4
_cell_length_a 10.1765(9)
_cell_length_b 16.6581(14)
_cell_length_c 10.2059(9)
_cell_measurement_reflns_used 4127
_cell_measurement_temperature 298(2)
_cell_measurement_theta_max 26.96
_cell_measurement_theta_min 2.38
_cell_volume 1574.6(2)
_computing_cell_refinement 'Bruker SMART'
_computing_data_collection 'Bruker SMART'
_computing_data_reduction 'Bruker SAINT'
_computing_molecular_graphics 'Bruker SHELXTL'
_computing_publication_material 'Bruker SHELXTL'
_computing_structure_refinement 'SHELXL-97 (Sheldrick, 1997)'
_computing_structure_solution 'SHELXS-97 (Sheldrick, 1990)'
_diffrn_ambient_temperature 298(2)
_diffrn_measured_fraction_theta_full 0.993
_diffrn_measured_fraction_theta_max 0.993
_diffrn_measurement_device_type 'CCD area detector'
_diffrn_measurement_method 'phi and omega scans'
_diffrn_radiation_monochromator graphite
_diffrn_radiation_source 'fine-focus sealed tube'
_diffrn_radiation_type MoK\a
_diffrn_radiation_wavelength 0.71073
_diffrn_reflns_av_R_equivalents 0.0192
_diffrn_reflns_av_sigmaI/netI 0.0225
_diffrn_reflns_limit_h_max 12
_diffrn_reflns_limit_h_min -12
_diffrn_reflns_limit_k_max 14
_diffrn_reflns_limit_k_min -21
_diffrn_reflns_limit_l_max 13
_diffrn_reflns_limit_l_min -12
_diffrn_reflns_number 9439
_diffrn_reflns_theta_full 27.01
_diffrn_reflns_theta_max 27.01
_diffrn_reflns_theta_min 2.38
_exptl_absorpt_coefficient_mu 0.075
_exptl_absorpt_correction_T_max 0.9635
_exptl_absorpt_correction_T_min 0.9424
_exptl_absorpt_correction_type none
_exptl_crystal_colour colorless
_exptl_crystal_density_diffrn 1.229
_exptl_crystal_density_method 'not measured'
_exptl_crystal_description plate
_exptl_crystal_F_000 624
_exptl_crystal_size_max 0.80
_exptl_crystal_size_mid 0.60
_exptl_crystal_size_min 0.50
_refine_diff_density_max 0.258
_refine_diff_density_min -0.165
_refine_diff_density_rms 0.039
_refine_ls_extinction_method none
_refine_ls_goodness_of_fit_ref 1.020
_refine_ls_hydrogen_treatment constr
_refine_ls_matrix_type full
_refine_ls_number_parameters 203
_refine_ls_number_reflns 3408
_refine_ls_number_restraints 0
_refine_ls_restrained_S_all 1.020
_refine_ls_R_factor_all 0.0550
_refine_ls_R_factor_gt 0.0488
_refine_ls_shift/su_max 0.000
_refine_ls_shift/su_mean 0.000
_refine_ls_structure_factor_coef Fsqd
_refine_ls_weighting_details 'calc w=1/[\s^2^(Fo^2^)+(0.0978P)^2^+0.2007P] where P=(Fo^2^+2Fc^2^)/3'
_refine_ls_weighting_scheme calc
_refine_ls_wR_factor_gt 0.1447
_refine_ls_wR_factor_ref 0.1519
_reflns_number_gt 2916
_reflns_number_total 3408
_reflns_threshold_expression >2sigma(I)
_cod_data_source_file ol303546p_si_003.cif
_cod_data_source_block 3be
_cod_depositor_comments
;
The following automatic conversions were performed:

'_symmetry_cell_setting' value 'Monoclinic' changed to 'monoclinic'
according to /home/saulius/struct/CIF-dictionaries/cif_core.dic
dictionary named 'cif_core.dic' version 2.4.2 from 2011-04-26.

Automatic conversion script
Id: cif_fix_values 1891 2012-01-12 08:04:46Z andrius 
;
_cod_original_sg_symbol_H-M P2(1)/n
_cod_database_code 1508949

loop_
_symmetry_equiv_pos_as_xyz
'x, y, z'
'-x+1/2, y+1/2, -z+1/2'
'-x, -y, -z'
'x-1/2, -y-1/2, z-1/2'

loop_
_atom_site_label
_atom_site_type_symbol
_atom_site_fract_x
_atom_site_fract_y
_atom_site_fract_z
_atom_site_U_iso_or_equiv
_atom_site_adp_type
_atom_site_occupancy
_atom_site_symmetry_multiplicity
_atom_site_calc_flag
_atom_site_refinement_flags
N1 N 0.59903(11) 0.08997(6) 0.77604(12) 0.0421(3) Uani 1 1 d .
O1 O 0.74311(12) 0.19897(6) 0.82531(15) 0.0684(3) Uani 1 1 d .
C1 C 0.56505(13) 0.01226(7) 0.72237(13) 0.0388(3) Uani 1 1 d .
C2 C 0.67174(13) -0.03434(7) 0.70362(13) 0.0391(3) Uani 1 1 d .
C3 C 0.72101(13) 0.12917(7) 0.78386(15) 0.0456(3) Uani 1 1 d .
C4 C 0.62762(15) -0.11112(8) 0.64332(14) 0.0458(3) Uani 1 1 d .
H4 H 0.6945 -0.1438 0.6289 0.055 Uiso 1 1 calc R
C5 C 0.81414(13) 0.00104(8) 0.73419(13) 0.0404(3) Uani 1 1 d .
C6 C 0.50004(13) 0.13352(7) 0.81868(15) 0.0434(3) Uani 1 1 d .
C7 C 0.82601(13) 0.08227(8) 0.75004(14) 0.0438(3) Uani 1 1 d .
C8 C 0.49002(16) -0.13962(8) 0.60493(16) 0.0518(3) Uani 1 1 d .
H8 H 0.4649 -0.1903 0.5639 0.062 Uiso 1 1 calc R
C9 C 0.42610(13) -0.01787(8) 0.68661(15) 0.0464(3) Uani 1 1 d .
H9 H 0.3586 0.0132 0.7032 0.056 Uiso 1 1 calc R
C10 C 0.38859(15) -0.09284(8) 0.62725(16) 0.0520(3) Uani 1 1 d .
H10 H 0.2955 -0.1122 0.6021 0.062 Uiso 1 1 calc R
C11 C 0.94016(14) -0.05608(9) 0.74707(15) 0.0512(3) Uani 1 1 d .
C12 C 0.50213(16) 0.11882(10) 0.95185(17) 0.0565(4) Uani 1 1 d .
H12 H 0.5683 0.0828 1.0143 0.068 Uiso 1 1 calc R
C13 C 0.30522(16) 0.22539(9) 0.7666(2) 0.0644(4) Uani 1 1 d .
H13 H 0.2383 0.2611 0.7041 0.077 Uiso 1 1 calc R
C14 C 0.40262(15) 0.18667(8) 0.72468(17) 0.0531(4) Uani 1 1 d .
H14 H 0.4020 0.1965 0.6347 0.064 Uiso 1 1 calc R
C15 C 0.94028(17) 0.13595(10) 0.73862(19) 0.0616(4) Uani 1 1 d .
H15A H 1.0203 0.1401 0.8311 0.092 Uiso 1 1 calc R
H15B H 0.9005 0.1883 0.7069 0.092 Uiso 1 1 calc R
H15C H 0.9728 0.1136 0.6706 0.092 Uiso 1 1 calc R
C16 C 0.30762(17) 0.21098(10) 0.9005(2) 0.0648(4) Uani 1 1 d .
H16 H 0.2427 0.2374 0.9282 0.078 Uiso 1 1 calc R
C17 C 0.40474(19) 0.15814(11) 0.99287(19) 0.0660(4) Uani 1 1 d .
H17 H 0.4056 0.1485 1.0830 0.079 Uiso 1 1 calc R
C18 C 0.92347(19) -0.08597(12) 0.59827(18) 0.0703(5) Uani 1 1 d .
H18A H 0.9197 -0.0408 0.5384 0.105 Uiso 1 1 calc R
H18B H 0.8360 -0.1165 0.5544 0.105 Uiso 1 1 calc R
H18C H 1.0044 -0.1193 0.6092 0.105 Uiso 1 1 calc R
C19 C 0.9442(2) -0.12675(10) 0.84732(18) 0.0677(5) Uani 1 1 d .
H19A H 0.8679 -0.1638 0.7959 0.102 Uiso 1 1 calc R
H19B H 0.9317 -0.1065 0.9295 0.102 Uiso 1 1 calc R
H19C H 1.0356 -0.1537 0.8787 0.102 Uiso 1 1 calc R
C20 C 1.09164(17) -0.01780(13) 0.8213(2) 0.0829(6) Uani 1 1 d .
H20A H 1.1640 -0.0588 0.8433 0.124 Uiso 1 1 calc R
H20B H 1.1007 0.0081 0.9087 0.124 Uiso 1 1 calc R
H20C H 1.1043 0.0211 0.7580 0.124 Uiso 1 1 calc R

loop_
_atom_site_aniso_label
_atom_site_aniso_U_11
_atom_site_aniso_U_22
_atom_site_aniso_U_33
_atom_site_aniso_U_23
_atom_site_aniso_U_13
_atom_site_aniso_U_12
N1 0.0382(5) 0.0340(5) 0.0567(6) -0.0019(4) 0.0222(5) 0.0006(4)
O1 0.0539(6) 0.0361(5) 0.1155(10) -0.0103(5) 0.0355(6) -0.0064(4)
C1 0.0380(6) 0.0341(6) 0.0449(6) 0.0018(5) 0.0176(5) -0.0011(4)
C2 0.0407(6) 0.0369(6) 0.0426(6) 0.0016(5) 0.0201(5) 0.0003(5)
C3 0.0388(6) 0.0357(6) 0.0600(8) 0.0025(5) 0.0182(6) -0.0012(5)
C4 0.0515(7) 0.0386(6) 0.0544(7) -0.0025(5) 0.0289(6) -0.0011(5)
C5 0.0361(6) 0.0456(7) 0.0415(6) 0.0001(5) 0.0181(5) 0.0013(5)
C6 0.0364(6) 0.0353(6) 0.0581(8) -0.0055(5) 0.0192(6) 0.0000(5)
C7 0.0359(6) 0.0463(7) 0.0489(7) 0.0017(5) 0.0172(5) -0.0037(5)
C8 0.0607(8) 0.0388(7) 0.0603(8) -0.0075(6) 0.0295(7) -0.0111(6)
C9 0.0381(6) 0.0430(7) 0.0607(8) 0.0011(6) 0.0231(6) -0.0002(5)
C10 0.0437(7) 0.0472(7) 0.0654(9) -0.0008(6) 0.0227(6) -0.0112(5)
C11 0.0404(7) 0.0572(8) 0.0577(8) -0.0067(6) 0.0220(6) 0.0069(6)
C12 0.0493(8) 0.0599(9) 0.0613(9) 0.0030(7) 0.0238(7) 0.0107(6)
C13 0.0470(8) 0.0442(8) 0.0940(12) -0.0002(7) 0.0213(8) 0.0109(6)
C14 0.0500(8) 0.0417(7) 0.0643(9) 0.0009(6) 0.0203(7) 0.0046(6)
C15 0.0520(8) 0.0601(9) 0.0794(11) 0.0015(7) 0.0338(8) -0.0138(7)
C16 0.0514(8) 0.0550(8) 0.0984(13) -0.0169(8) 0.0414(9) 0.0006(7)
C17 0.0625(9) 0.0728(10) 0.0733(10) -0.0076(8) 0.0388(8) 0.0038(8)
C18 0.0649(10) 0.0895(12) 0.0701(10) -0.0114(9) 0.0417(9) 0.0076(9)
C19 0.0717(10) 0.0630(9) 0.0637(9) 0.0055(7) 0.0233(8) 0.0271(8)
C20 0.0382(8) 0.0872(13) 0.1125(15) -0.0184(11) 0.0207(9) 0.0075(8)

loop_
_atom_type_symbol
_atom_type_description
_atom_type_scat_dispersion_real
_atom_type_scat_dispersion_imag
_atom_type_scat_source
C C 0.0033 0.0016 'International Tables Vol C Tables 4.2.6.8 and 6.1.1.4'
H H 0.0000 0.0000 'International Tables Vol C Tables 4.2.6.8 and 6.1.1.4'
N N 0.0061 0.0033 'International Tables Vol C Tables 4.2.6.8 and 6.1.1.4'
O O 0.0106 0.0060 'International Tables Vol C Tables 4.2.6.8 and 6.1.1.4'

loop_
_geom_angle_atom_site_label_1
_geom_angle_atom_site_label_2
_geom_angle_atom_site_label_3
_geom_angle
C3 N1 C1 122.37(10)
C3 N1 C6 117.94(10)
C1 N1 C6 119.61(10)
N1 C1 C9 119.72(11)
N1 C1 C2 119.04(10)
C9 C1 C2 121.24(11)
C4 C2 C1 115.77(11)
C4 C2 C5 124.25(11)
C1 C2 C5 119.73(11)
O1 C3 N1 120.17(12)
O1 C3 C7 122.40(11)
N1 C3 C7 117.30(11)
C8 C4 C2 122.75(12)
C8 C4 H4 118.6
C2 C4 H4 118.6
C7 C5 C2 116.97(11)
C7 C5 C11 124.56(11)
C2 C5 C11 118.46(11)
C12 C6 C14 121.03(13)
C12 C6 N1 118.77(11)
C14 C6 N1 120.16(12)
C5 C7 C3 121.10(11)
C5 C7 C15 127.77(12)
C3 C7 C15 111.12(12)
C4 C8 C10 119.99(12)
C4 C8 H8 120.0
C10 C8 H8 120.0
C10 C9 C1 120.55(12)
C10 C9 H9 119.7
C1 C9 H9 119.7
C9 C10 C8 119.66(12)
C9 C10 H10 120.2
C8 C10 H10 120.2
C18 C11 C20 107.27(13)
C18 C11 C19 111.57(13)
C20 C11 C19 103.98(14)
C18 C11 C5 111.34(12)
C20 C11 C5 114.09(12)
C19 C11 C5 108.40(11)
C6 C12 C17 119.61(14)
C6 C12 H12 120.2
C17 C12 H12 120.2
C16 C13 C14 120.17(14)
C16 C13 H13 119.9
C14 C13 H13 119.9
C6 C14 C13 118.86(14)
C6 C14 H14 120.6
C13 C14 H14 120.6
C7 C15 H15A 109.5
C7 C15 H15B 109.5
H15A C15 H15B 109.5
C7 C15 H15C 109.5
H15A C15 H15C 109.5
H15B C15 H15C 109.5
C17 C16 C13 120.47(14)
C17 C16 H16 119.8
C13 C16 H16 119.8
C16 C17 C12 119.86(16)
C16 C17 H17 120.1
C12 C17 H17 120.1
C11 C18 H18A 109.5
C11 C18 H18B 109.5
H18A C18 H18B 109.5
C11 C18 H18C 109.5
H18A C18 H18C 109.5
H18B C18 H18C 109.5
C11 C19 H19A 109.5
C11 C19 H19B 109.5
H19A C19 H19B 109.5
C11 C19 H19C 109.5
H19A C19 H19C 109.5
H19B C19 H19C 109.5
C11 C20 H20A 109.5
C11 C20 H20B 109.5
H20A C20 H20B 109.5
C11 C20 H20C 109.5
H20A C20 H20C 109.5
H20B C20 H20C 109.5

loop_
_geom_bond_atom_site_label_1
_geom_bond_atom_site_label_2
_geom_bond_distance
N1 C3 1.3753(15)
N1 C1 1.3921(15)
N1 C6 1.4471(15)
O1 C3 1.2258(16)
C1 C9 1.3990(16)
C1 C2 1.4108(16)
C2 C4 1.4097(18)
C2 C5 1.4731(16)
C3 C7 1.4754(18)
C4 C8 1.3729(19)
C4 H4 0.9300
C5 C7 1.3622(19)
C5 C11 1.5581(17)
C6 C12 1.372(2)
C6 C14 1.3779(19)
C7 C15 1.5092(18)
C8 C10 1.386(2)
C8 H8 0.9300
C9 C10 1.3713(19)
C9 H9 0.9300
C10 H10 0.9300
C11 C18 1.539(2)
C11 C20 1.546(2)
C11 C19 1.549(2)
C12 C17 1.389(2)
C12 H12 0.9300
C13 C16 1.377(3)
C13 C14 1.391(2)
C13 H13 0.9300
C14 H14 0.9300
C15 H15A 0.9600
C15 H15B 0.9600
C15 H15C 0.9600
C16 C17 1.367(3)
C16 H16 0.9300
C17 H17 0.9300
C18 H18A 0.9600
C18 H18B 0.9600
C18 H18C 0.9600
C19 H19A 0.9600
C19 H19B 0.9600
C19 H19C 0.9600
C20 H20A 0.9600
C20 H20B 0.9600
C20 H20C 0.9600
